data_4327174
loop_
_publ_author_name
'Jacquelyn T. Price'
'Melanie Lui'
'Nathan D. Jones'
'Paul J. Ragogna'

_publ_contact_author_address
;Department of Chemistry
University of Western Ontario
1151 Richmond St.
London Ontario
Canada
N6A 3K7
;
_publ_contact_author_email pragogna@uwo.ca
_publ_contact_author_name 'Paul J. Ragogna'
_publ_contact_author_phone 519-661-2111
_publ_section_title
;
 Group 15 Pnictenium Cations Supported by a Conjugated Bithiophene
 Backbone
;
_journal_name_full 'Inorganic Chemistry'
_journal_page_first 12810
_journal_page_last 12817
_journal_paper_doi 10.1021/ic201983n
_journal_volume 50
_journal_year 2011
_chemical_formula_moiety 'C24 H18 Cl N2 O2 S2 Sb'
_chemical_formula_sum 'C24 H18 Cl N2 O2 S2 Sb'
_chemical_formula_weight 587.72
_chemical_name_systematic
; 
 ? 
;
_space_group_IT_number 2
_symmetry_cell_setting triclinic
_symmetry_space_group_name_Hall '-P 1'
_symmetry_space_group_name_H-M 'P -1'
_atom_sites_solution_hydrogens geom
_atom_sites_solution_primary direct
_atom_sites_solution_secondary difmap
_audit_creation_method SHELXL-97
_cell_angle_alpha 66.669(2)
_cell_angle_beta 89.298(2)
_cell_angle_gamma 86.426(2)
_cell_formula_units_Z 4
_cell_length_a 9.8620(4)
_cell_length_b 14.3596(6)
_cell_length_c 17.3069(7)
_cell_measurement_reflns_used 9959
_cell_measurement_temperature 150(2)
_cell_measurement_theta_max 26.48
_cell_measurement_theta_min 2.42
_cell_volume 2245.92(16)
_computing_cell_refinement 'Bruker SAINT'
_computing_data_collection 'Bruker APEX2'
_computing_data_reduction 'Bruker SAINT'
_computing_molecular_graphics 'Bruker SHELXTL'
_computing_publication_material 'Bruker SHELXTL'
_computing_structure_refinement 'SHELXL-97 (Sheldrick, 1997)'
_computing_structure_solution 'SHELXS-97 (Sheldrick, 1990)'
_diffrn_ambient_temperature 150(2)
_diffrn_measured_fraction_theta_full .994
_diffrn_measured_fraction_theta_max .994
_diffrn_measurement_device_type 'Bruker APEX-II CCD'
_diffrn_measurement_method '\f and \w scans'
_diffrn_radiation_monochromator graphite
_diffrn_radiation_source 'fine-focus sealed tube'
_diffrn_radiation_type MoK\a
_diffrn_radiation_wavelength 0.71073
_diffrn_reflns_av_R_equivalents 0.0237
_diffrn_reflns_av_sigmaI/netI 0.0272
_diffrn_reflns_limit_h_max 12
_diffrn_reflns_limit_h_min -12
_diffrn_reflns_limit_k_max 17
_diffrn_reflns_limit_k_min -17
_diffrn_reflns_limit_l_max 21
_diffrn_reflns_limit_l_min -21
_diffrn_reflns_number 29323
_diffrn_reflns_theta_full 26.50
_diffrn_reflns_theta_max 26.50
_diffrn_reflns_theta_min 1.28
_exptl_absorpt_coefficient_mu 1.559
_exptl_absorpt_correction_T_max 0.9489
_exptl_absorpt_correction_T_min 0.8101
_exptl_absorpt_correction_type multi-scan
_exptl_absorpt_process_details 'SADABS (Sheldrick, 1996)'
_exptl_crystal_colour orange
_exptl_crystal_density_diffrn 1.738
_exptl_crystal_description block
_exptl_crystal_F_000 1168
_exptl_crystal_size_max 0.14
_exptl_crystal_size_mid 0.09
_exptl_crystal_size_min 0.03
_refine_diff_density_max .461
_refine_diff_density_min -.495
_refine_diff_density_rms .159
_refine_ls_extinction_method none
_refine_ls_goodness_of_fit_ref 1.119
_refine_ls_hydrogen_treatment constr
_refine_ls_matrix_type full
_refine_ls_number_parameters 581
_refine_ls_number_reflns 9257
_refine_ls_number_restraints 0
_refine_ls_restrained_S_all 1.119
_refine_ls_R_factor_all 0.0281
_refine_ls_R_factor_gt 0.0222
_refine_ls_shift/su_max 0.008
_refine_ls_shift/su_mean 0.000
_refine_ls_structure_factor_coef Fsqd
_refine_ls_weighting_details 'calc w=1/[\s^2^(Fo^2^)+(0.0354P)^2^+0.1127P] where P=(Fo^2^+2Fc^2^)/3'
_refine_ls_weighting_scheme calc
_refine_ls_wR_factor_gt 0.0577
_refine_ls_wR_factor_ref 0.0667
_reflns_number_gt 8147
_reflns_number_total 9257
_reflns_threshold_expression >2sigma(I)
_cod_data_source_file ic201983n_si_001_4.cif
_cod_data_source_block b10123b
_cod_database_code 4327174

loop_
_symmetry_equiv_pos_as_xyz
'x, y, z'
'-x, -y, -z'

loop_
_atom_site_label
_atom_site_type_symbol
_atom_site_fract_x
_atom_site_fract_y
_atom_site_fract_z
_atom_site_U_iso_or_equiv
_atom_site_adp_type
_atom_site_occupancy
_atom_site_symmetry_multiplicity
_atom_site_calc_flag
_atom_site_refinement_flags
Sb1 Sb 0.597632(16) 1.405012(11) 1.117266(9) 0.02108(5) Uani 1 1 d .
Sb2 Sb 0.892677(15) 0.887594(12) 0.598195(9) 0.02209(5) Uani 1 1 d .
Cl1 Cl 0.35351(6) 1.43241(4) 1.06921(4) 0.02857(14) Uani 1 1 d .
Cl2 Cl 1.12365(6) 0.95059(5) 0.59429(4) 0.02867(14) Uani 1 1 d .
S1 S 0.52119(7) 0.90029(5) 1.35176(4) 0.03080(15) Uani 1 1 d .
S2 S 0.60612(7) 0.91077(5) 1.15465(4) 0.03409(16) Uani 1 1 d .
S3 S 1.15614(6) 0.41544(5) 0.86023(4) 0.02556(14) Uani 1 1 d .
S4 S 1.19677(7) 0.42035(5) 0.66081(4) 0.02915(14) Uani 1 1 d .
O1 O 0.67059(17) 1.38126(14) 0.73211(10) 0.0324(4) Uani 1 1 d .
O2 O 0.42028(16) 1.36225(12) 1.50644(10) 0.0258(4) Uani 1 1 d .
O3 O 0.86599(19) 0.86509(16) 0.99336(11) 0.0408(5) Uani 1 1 d .
O4 O 1.07665(19) 0.87161(14) 0.22295(10) 0.0348(4) Uani 1 1 d .
N1 N 0.63473(19) 1.29215(14) 1.07655(11) 0.0196(4) Uani 1 1 d .
N2 N 0.57035(19) 1.28330(14) 1.22420(11) 0.0202(4) Uani 1 1 d .
N3 N 0.95296(18) 0.77461(14) 0.56106(11) 0.0196(4) Uani 1 1 d .
N4 N 0.92522(19) 0.77169(15) 0.71052(11) 0.0211(4) Uani 1 1 d .
C1 C 0.6442(2) 1.31532(17) 0.98776(14) 0.0202(5) Uani 1 1 d .
C2 C 0.5308(2) 1.31730(18) 0.94013(14) 0.0228(5) Uani 1 1 d .
H2 H 0.4450 1.3029 0.9663 0.027 Uiso 1 1 calc R
C3 C 0.5421(2) 1.34012(19) 0.85501(14) 0.0254(5) Uani 1 1 d .
H3 H 0.4643 1.3406 0.8230 0.030 Uiso 1 1 calc R
C4 C 0.6677(2) 1.36248(18) 0.81601(14) 0.0235(5) Uani 1 1 d .
C5 C 0.7989(3) 1.4006(2) 0.69183(16) 0.0374(7) Uani 1 1 d .
H5A H 0.8329 1.4616 0.6951 0.056 Uiso 1 1 calc R
H5B H 0.7884 1.4110 0.6327 0.056 Uiso 1 1 calc R
H5C H 0.8635 1.3424 0.7200 0.056 Uiso 1 1 calc R
C6 C 0.7804(2) 1.36469(18) 0.86287(14) 0.0233(5) Uani 1 1 d .
H6 H 0.8655 1.3825 0.8365 0.028 Uiso 1 1 calc R
C7 C 0.7669(2) 1.34057(17) 0.94829(14) 0.0215(5) Uani 1 1 d .
H7 H 0.8440 1.3414 0.9804 0.026 Uiso 1 1 calc R
C8 C 0.6053(2) 1.19518(17) 1.13511(13) 0.0178(5) Uani 1 1 d .
C9 C 0.5704(2) 1.19050(17) 1.21587(13) 0.0178(5) Uani 1 1 d .
C10 C 0.5320(2) 1.29962(16) 1.29871(13) 0.0181(5) Uani 1 1 d .
C11 C 0.6307(2) 1.29726(18) 1.35552(14) 0.0235(5) Uani 1 1 d .
H11 H 0.7229 1.2810 1.3466 0.028 Uiso 1 1 calc R
C12 C 0.5977(2) 1.31825(18) 1.42515(14) 0.0234(5) Uani 1 1 d .
H12 H 0.6670 1.3172 1.4632 0.028 Uiso 1 1 calc R
C13 C 0.4634(2) 1.34074(17) 1.43929(14) 0.0203(5) Uani 1 1 d .
C14 C 0.3638(2) 1.34284(18) 1.38274(15) 0.0244(5) Uani 1 1 d .
H14 H 0.2714 1.3569 1.3927 0.029 Uiso 1 1 calc R
C15 C 0.3976(2) 1.32472(18) 1.31239(14) 0.0229(5) Uani 1 1 d .
H15 H 0.3288 1.3294 1.2728 0.027 Uiso 1 1 calc R
C16 C 0.5228(3) 1.36986(19) 1.56124(14) 0.0270(5) Uani 1 1 d .
H16A H 0.5744 1.3043 1.5877 0.041 Uiso 1 1 calc R
H16B H 0.4797 1.3885 1.6049 0.041 Uiso 1 1 calc R
H16C H 0.5843 1.4220 1.5286 0.041 Uiso 1 1 calc R
C17 C 0.5427(2) 1.09603(17) 1.28123(14) 0.0199(5) Uani 1 1 d .
C18 C 0.5006(2) 1.07237(19) 1.36658(14) 0.0260(5) Uani 1 1 d .
H18 H 0.4856 1.1217 1.3900 0.031 Uiso 1 1 calc R
C19 C 0.4848(3) 0.97179(19) 1.40973(15) 0.0316(6) Uani 1 1 d .
H19 H 0.4563 0.9436 1.4666 0.038 Uiso 1 1 calc R
C20 C 0.5548(2) 1.00797(17) 1.26428(14) 0.0229(5) Uani 1 1 d .
C21 C 0.5899(2) 1.01219(17) 1.18536(15) 0.0235(5) Uani 1 1 d .
C22 C 0.6157(2) 1.10503(18) 1.11885(14) 0.0209(5) Uani 1 1 d .
C23 C 0.6510(2) 1.08859(19) 1.04357(15) 0.0257(5) Uani 1 1 d .
H23 H 0.6729 1.1414 0.9918 0.031 Uiso 1 1 calc R
C24 C 0.6494(3) 0.9900(2) 1.05484(17) 0.0323(6) Uani 1 1 d .
H24 H 0.6703 0.9667 1.0115 0.039 Uiso 1 1 calc R
C25 C 1.0085(2) 0.68623(17) 0.62596(13) 0.0182(5) Uani 1 1 d .
C26 C 0.9934(2) 0.68488(17) 0.70766(13) 0.0181(5) Uani 1 1 d .
C27 C 0.9160(2) 0.79505(17) 0.78390(13) 0.0199(5) Uani 1 1 d .
C28 C 0.7899(2) 0.79996(18) 0.81831(14) 0.0227(5) Uani 1 1 d .
H28 H 0.7116 0.7869 0.7937 0.027 Uiso 1 1 calc R
C29 C 0.7764(2) 0.82362(19) 0.88810(15) 0.0279(6) Uani 1 1 d .
H29 H 0.6892 0.8269 0.9112 0.034 Uiso 1 1 calc R
C30 C 0.8899(2) 0.84256(19) 0.92434(15) 0.0263(5) Uani 1 1 d .
C31 C 0.9770(3) 0.8649(2) 1.04434(17) 0.0403(7) Uani 1 1 d .
H31A H 1.0228 0.7968 1.0681 0.060 Uiso 1 1 calc R
H31B H 0.9440 0.8839 1.0901 0.060 Uiso 1 1 calc R
H31C H 1.0411 0.9138 1.0102 0.060 Uiso 1 1 calc R
C32 C 1.0170(2) 0.84003(19) 0.88936(15) 0.0265(5) Uani 1 1 d .
H32 H 1.0951 0.8537 0.9137 0.032 Uiso 1 1 calc R
C33 C 1.0290(2) 0.81749(19) 0.81895(14) 0.0263(5) Uani 1 1 d .
H33 H 1.1155 0.8173 0.7942 0.032 Uiso 1 1 calc R
C34 C 1.0410(2) 0.59736(17) 0.77910(13) 0.0202(5) Uani 1 1 d .
C35 C 1.1072(2) 0.51575(17) 0.76630(14) 0.0210(5) Uani 1 1 d .
C36 C 1.0882(2) 0.48221(19) 0.91695(15) 0.0266(5) Uani 1 1 d .
H36 H 1.0906 0.4562 0.9767 0.032 Uiso 1 1 calc R
C37 C 1.0312(2) 0.57503(19) 0.86826(14) 0.0247(5) Uani 1 1 d .
H37 H 0.9893 0.6207 0.8901 0.030 Uiso 1 1 calc R
C38 C 1.1222(2) 0.51719(17) 0.68576(14) 0.0215(5) Uani 1 1 d .
C39 C 1.0709(2) 0.60055(17) 0.61459(14) 0.0195(5) Uani 1 1 d .
C40 C 1.0943(2) 0.58008(18) 0.53981(14) 0.0234(5) Uani 1 1 d .
H40 H 1.0667 0.6265 0.4849 0.028 Uiso 1 1 calc R
C41 C 1.1588(3) 0.48921(19) 0.55569(16) 0.0281(6) Uani 1 1 d .
H41 H 1.1813 0.4651 0.5131 0.034 Uiso 1 1 calc R
C42 C 0.9870(2) 0.79947(17) 0.47405(13) 0.0195(5) Uani 1 1 d .
C43 C 0.8898(2) 0.79798(18) 0.41735(14) 0.0238(5) Uani 1 1 d .
H43 H 0.8006 0.7793 0.4360 0.029 Uiso 1 1 calc R
C44 C 0.9221(2) 0.82356(19) 0.33383(14) 0.0261(5) Uani 1 1 d .
H44 H 0.8552 0.8227 0.2952 0.031 Uiso 1 1 calc R
C45 C 1.0527(3) 0.85063(18) 0.30635(14) 0.0250(5) Uani 1 1 d .
C46 C 1.2117(3) 0.8942(2) 0.19459(16) 0.0403(7) Uani 1 1 d .
H46A H 1.2370 0.9542 0.2035 0.060 Uiso 1 1 calc R
H46B H 1.2165 0.9079 0.1345 0.060 Uiso 1 1 calc R
H46C H 1.2744 0.8361 0.2262 0.060 Uiso 1 1 calc R
C47 C 1.1493(2) 0.85494(18) 0.36229(14) 0.0238(5) Uani 1 1 d .
H47 H 1.2380 0.8748 0.3435 0.029 Uiso 1 1 calc R
C48 C 1.1155(2) 0.83005(17) 0.44569(14) 0.0214(5) Uani 1 1 d .
H48 H 1.1810 0.8340 0.4839 0.026 Uiso 1 1 calc R

loop_
_atom_site_aniso_label
_atom_site_aniso_U_11
_atom_site_aniso_U_22
_atom_site_aniso_U_33
_atom_site_aniso_U_23
_atom_site_aniso_U_13
_atom_site_aniso_U_12
Sb1 0.02788(9) 0.01753(9) 0.01749(8) -0.00618(6) 0.00288(6) -0.00453(6)
Sb2 0.02228(9) 0.02410(9) 0.01665(9) -0.00555(7) 0.00134(6) 0.00469(7)
Cl1 0.0285(3) 0.0240(3) 0.0277(3) -0.0045(2) 0.0027(2) -0.0011(2)
Cl2 0.0312(3) 0.0276(3) 0.0253(3) -0.0084(3) -0.0033(2) -0.0011(3)
S1 0.0344(4) 0.0192(3) 0.0314(3) -0.0016(3) -0.0012(3) -0.0054(3)
S2 0.0406(4) 0.0230(3) 0.0434(4) -0.0183(3) 0.0023(3) -0.0016(3)
S3 0.0250(3) 0.0226(3) 0.0224(3) -0.0020(2) -0.0004(2) -0.0006(2)
S4 0.0342(4) 0.0234(3) 0.0313(3) -0.0131(3) -0.0012(3) 0.0032(3)
O1 0.0319(10) 0.0466(11) 0.0177(8) -0.0114(8) 0.0034(7) -0.0047(8)
O2 0.0265(9) 0.0336(10) 0.0219(8) -0.0159(8) 0.0042(7) -0.0024(7)
O3 0.0337(10) 0.0677(14) 0.0359(11) -0.0379(11) -0.0033(8) 0.0093(10)
O4 0.0410(11) 0.0477(12) 0.0161(8) -0.0127(8) 0.0032(8) -0.0057(9)
N1 0.0234(10) 0.0212(10) 0.0148(9) -0.0078(8) 0.0023(8) -0.0026(8)
N2 0.0254(10) 0.0179(10) 0.0162(9) -0.0055(8) 0.0017(8) -0.0023(8)
N3 0.0191(10) 0.0249(10) 0.0137(9) -0.0066(8) 0.0012(7) 0.0000(8)
N4 0.0206(10) 0.0260(11) 0.0166(9) -0.0092(8) 0.0017(8) 0.0032(8)
C1 0.0244(12) 0.0194(12) 0.0172(11) -0.0081(9) 0.0019(9) -0.0004(9)
C2 0.0193(12) 0.0276(13) 0.0224(12) -0.0107(10) 0.0032(9) -0.0020(10)
C3 0.0214(12) 0.0325(14) 0.0226(12) -0.0113(11) -0.0021(10) -0.0017(10)
C4 0.0282(13) 0.0260(13) 0.0163(11) -0.0085(10) 0.0024(10) -0.0007(10)
C5 0.0371(15) 0.0527(18) 0.0210(13) -0.0129(13) 0.0088(11) -0.0061(13)
C6 0.0211(12) 0.0258(13) 0.0219(12) -0.0081(10) 0.0045(9) -0.0024(10)
C7 0.0208(12) 0.0223(12) 0.0215(12) -0.0088(10) 0.0011(9) -0.0019(9)
C8 0.0151(11) 0.0194(12) 0.0175(11) -0.0060(9) -0.0018(9) 0.0000(9)
C9 0.0161(11) 0.0184(11) 0.0188(11) -0.0072(9) -0.0034(9) 0.0002(9)
C10 0.0231(12) 0.0153(11) 0.0147(11) -0.0041(9) 0.0017(9) -0.0037(9)
C11 0.0183(11) 0.0272(13) 0.0262(12) -0.0123(11) 0.0006(10) 0.0015(10)
C12 0.0200(12) 0.0302(14) 0.0222(12) -0.0133(10) -0.0039(9) 0.0023(10)
C13 0.0247(12) 0.0172(11) 0.0189(11) -0.0069(9) 0.0039(9) -0.0026(9)
C14 0.0153(11) 0.0303(14) 0.0292(13) -0.0135(11) 0.0034(10) -0.0015(10)
C15 0.0217(12) 0.0274(13) 0.0214(12) -0.0111(10) -0.0030(9) -0.0037(10)
C16 0.0343(14) 0.0297(14) 0.0216(12) -0.0146(11) 0.0017(10) -0.0038(11)
C17 0.0155(11) 0.0220(12) 0.0191(11) -0.0050(9) -0.0026(9) -0.0011(9)
C18 0.0285(13) 0.0266(13) 0.0200(12) -0.0057(10) -0.0012(10) -0.0042(10)
C19 0.0365(15) 0.0305(15) 0.0216(13) -0.0030(11) 0.0012(11) -0.0071(12)
C20 0.0195(12) 0.0185(12) 0.0263(12) -0.0041(10) -0.0008(10) -0.0029(9)
C21 0.0219(12) 0.0198(12) 0.0300(13) -0.0114(10) -0.0006(10) -0.0011(10)
C22 0.0165(11) 0.0231(12) 0.0243(12) -0.0109(10) -0.0001(9) 0.0013(9)
C23 0.0246(13) 0.0297(14) 0.0277(13) -0.0168(11) 0.0033(10) 0.0005(10)
C24 0.0318(14) 0.0361(15) 0.0371(15) -0.0234(13) 0.0021(11) 0.0006(12)
C25 0.0138(11) 0.0227(12) 0.0165(11) -0.0058(9) 0.0015(8) -0.0025(9)
C26 0.0151(11) 0.0209(12) 0.0176(11) -0.0067(9) 0.0034(9) -0.0024(9)
C27 0.0230(12) 0.0189(12) 0.0157(11) -0.0050(9) 0.0009(9) 0.0017(9)
C28 0.0169(11) 0.0275(13) 0.0253(12) -0.0121(10) 0.0032(9) -0.0032(10)
C29 0.0208(12) 0.0383(15) 0.0301(13) -0.0196(12) 0.0070(10) -0.0004(11)
C30 0.0299(13) 0.0292(14) 0.0222(12) -0.0138(11) 0.0000(10) 0.0050(11)
C31 0.0450(17) 0.0487(18) 0.0354(15) -0.0274(14) -0.0115(13) 0.0123(14)
C32 0.0218(12) 0.0353(15) 0.0246(13) -0.0146(11) -0.0044(10) 0.0019(11)
C33 0.0183(12) 0.0370(15) 0.0225(12) -0.0107(11) 0.0031(9) -0.0008(10)
C34 0.0166(11) 0.0246(12) 0.0171(11) -0.0054(9) 0.0023(9) -0.0033(9)
C35 0.0190(11) 0.0209(12) 0.0198(11) -0.0043(10) 0.0000(9) -0.0033(9)
C36 0.0259(13) 0.0311(14) 0.0181(12) -0.0046(10) 0.0041(10) -0.0029(11)
C37 0.0242(12) 0.0302(13) 0.0164(11) -0.0058(10) 0.0042(9) -0.0011(10)
C38 0.0199(11) 0.0206(12) 0.0247(12) -0.0094(10) 0.0024(9) -0.0040(9)
C39 0.0176(11) 0.0219(12) 0.0192(11) -0.0081(10) 0.0010(9) -0.0035(9)
C40 0.0257(12) 0.0265(13) 0.0206(12) -0.0118(10) 0.0010(10) -0.0038(10)
C41 0.0304(14) 0.0306(14) 0.0304(13) -0.0195(11) 0.0003(11) -0.0020(11)
C42 0.0221(12) 0.0213(12) 0.0143(11) -0.0067(9) 0.0008(9) 0.0022(9)
C43 0.0213(12) 0.0259(13) 0.0235(12) -0.0090(10) -0.0017(10) -0.0020(10)
C44 0.0285(13) 0.0313(14) 0.0196(12) -0.0111(11) -0.0062(10) -0.0014(11)
C45 0.0338(14) 0.0248(13) 0.0152(11) -0.0068(10) 0.0010(10) 0.0002(11)
C46 0.0522(18) 0.0477(18) 0.0211(13) -0.0126(13) 0.0134(12) -0.0137(14)
C47 0.0228(12) 0.0263(13) 0.0215(12) -0.0087(10) 0.0037(10) -0.0019(10)
C48 0.0201(12) 0.0244(13) 0.0198(11) -0.0092(10) -0.0020(9) 0.0008(10)

loop_
_atom_type_symbol
_atom_type_description
_atom_type_scat_dispersion_real
_atom_type_scat_dispersion_imag
_atom_type_scat_source
C C .0033 .0016 'International Tables Vol C Tables 4.2.6.8 and 6.1.1.4'
H H .0000 .0000 'International Tables Vol C Tables 4.2.6.8 and 6.1.1.4'
N N .0061 .0033 'International Tables Vol C Tables 4.2.6.8 and 6.1.1.4'
O O .0106 .0060 'International Tables Vol C Tables 4.2.6.8 and 6.1.1.4'
S S .1246 .1234 'International Tables Vol C Tables 4.2.6.8 and 6.1.1.4'
Cl Cl .1484 .1585 'International Tables Vol C Tables 4.2.6.8 and 6.1.1.4'
Sb Sb -.5866 1.5461 'International Tables Vol C Tables 4.2.6.8 and 6.1.1.4'

loop_
_geom_angle_atom_site_label_1
_geom_angle_atom_site_label_2
_geom_angle_atom_site_label_3
_geom_angle
N2 Sb1 N1 79.67(7)
N2 Sb1 Cl1 95.81(6)
N1 Sb1 Cl1 92.70(6)
N4 Sb2 N3 79.60(7)
N4 Sb2 Cl2 93.77(6)
N3 Sb2 Cl2 95.37(5)
C19 S1 C20 91.05(12)
C24 S2 C21 91.00(12)
C36 S3 C35 90.57(11)
C41 S4 C38 90.59(12)
C4 O1 C5 117.11(19)
C13 O2 C16 117.21(18)
C30 O3 C31 119.1(2)
C45 O4 C46 116.74(19)
C8 N1 C1 122.04(19)
C8 N1 Sb1 114.53(14)
C1 N1 Sb1 120.14(14)
C9 N2 C10 125.21(18)
C9 N2 Sb1 115.52(14)
C10 N2 Sb1 118.52(14)
C25 N3 C42 121.68(18)
C25 N3 Sb2 114.21(14)
C42 N3 Sb2 119.32(14)
C26 N4 C27 124.74(18)
C26 N4 Sb2 115.04(14)
C27 N4 Sb2 117.23(14)
C7 C1 C2 119.1(2)
C7 C1 N1 119.5(2)
C2 C1 N1 121.4(2)
C3 C2 C1 120.4(2)
C3 C2 H2 119.8
C1 C2 H2 119.8
C2 C3 C4 120.1(2)
C2 C3 H3 120.0
C4 C3 H3 120.0
O1 C4 C6 124.1(2)
O1 C4 C3 116.3(2)
C6 C4 C3 119.6(2)
O1 C5 H5A 109.5
O1 C5 H5B 109.5
H5A C5 H5B 109.5
O1 C5 H5C 109.5
H5A C5 H5C 109.5
H5B C5 H5C 109.5
C7 C6 C4 119.2(2)
C7 C6 H6 120.4
C4 C6 H6 120.4
C1 C7 C6 121.4(2)
C1 C7 H7 119.3
C6 C7 H7 119.3
N1 C8 C9 114.9(2)
N1 C8 C22 124.6(2)
C9 C8 C22 120.4(2)
N2 C9 C8 114.48(19)
N2 C9 C17 125.4(2)
C8 C9 C17 120.1(2)
C11 C10 C15 118.6(2)
C11 C10 N2 119.8(2)
C15 C10 N2 121.4(2)
C10 C11 C12 121.1(2)
C10 C11 H11 119.5
C12 C11 H11 119.5
C11 C12 C13 119.9(2)
C11 C12 H12 120.1
C13 C12 H12 120.1
O2 C13 C14 116.4(2)
O2 C13 C12 124.3(2)
C14 C13 C12 119.3(2)
C15 C14 C13 120.6(2)
C15 C14 H14 119.7
C13 C14 H14 119.7
C14 C15 C10 120.5(2)
C14 C15 H15 119.8
C10 C15 H15 119.8
O2 C16 H16A 109.5
O2 C16 H16B 109.5
H16A C16 H16B 109.5
O2 C16 H16C 109.5
H16A C16 H16C 109.5
H16B C16 H16C 109.5
C20 C17 C9 118.6(2)
C20 C17 C18 110.8(2)
C9 C17 C18 130.5(2)
C19 C18 C17 112.5(2)
C19 C18 H18 123.8
C17 C18 H18 123.8
C18 C19 S1 113.6(2)
C18 C19 H19 123.2
S1 C19 H19 123.2
C21 C20 C17 121.4(2)
C21 C20 S1 126.59(19)
C17 C20 S1 112.02(17)
C20 C21 C22 121.3(2)
C20 C21 S2 126.63(18)
C22 C21 S2 112.08(18)
C21 C22 C8 118.1(2)
C21 C22 C23 110.3(2)
C8 C22 C23 131.5(2)
C24 C23 C22 112.8(2)
C24 C23 H23 123.6
C22 C23 H23 123.6
C23 C24 S2 113.8(2)
C23 C24 H24 123.1
S2 C24 H24 123.1
N3 C25 C26 114.8(2)
N3 C25 C39 124.98(19)
C26 C25 C39 120.2(2)
N4 C26 C25 114.58(19)
N4 C26 C34 125.4(2)
C25 C26 C34 119.9(2)
C28 C27 C33 119.0(2)
C28 C27 N4 118.9(2)
C33 C27 N4 122.0(2)
C29 C28 C27 120.8(2)
C29 C28 H28 119.6
C27 C28 H28 119.6
C28 C29 C30 119.9(2)
C28 C29 H29 120.0
C30 C29 H29 120.0
O3 C30 C29 115.5(2)
O3 C30 C32 124.5(2)
C29 C30 C32 120.0(2)
O3 C31 H31A 109.5
O3 C31 H31B 109.5
H31A C31 H31B 109.5
O3 C31 H31C 109.5
H31A C31 H31C 109.5
H31B C31 H31C 109.5
C33 C32 C30 119.6(2)
C33 C32 H32 120.2
C30 C32 H32 120.2
C32 C33 C27 120.8(2)
C32 C33 H33 119.6
C27 C33 H33 119.6
C35 C34 C26 118.9(2)
C35 C34 C37 110.5(2)
C26 C34 C37 130.6(2)
C38 C35 C34 121.1(2)
C38 C35 S3 126.29(18)
C34 C35 S3 112.54(17)
C37 C36 S3 113.63(18)
C37 C36 H36 123.2
S3 C36 H36 123.2
C36 C37 C34 112.7(2)
C36 C37 H37 123.6
C34 C37 H37 123.6
C35 C38 C39 121.2(2)
C35 C38 S4 126.09(18)
C39 C38 S4 112.72(17)
C38 C39 C25 118.6(2)
C38 C39 C40 109.7(2)
C25 C39 C40 131.7(2)
C41 C40 C39 113.4(2)
C41 C40 H40 123.3
C39 C40 H40 123.3
C40 C41 S4 113.62(19)
C40 C41 H41 123.2
S4 C41 H41 123.2
C48 C42 C43 119.5(2)
C48 C42 N3 120.0(2)
C43 C42 N3 120.4(2)
C44 C43 C42 120.2(2)
C44 C43 H43 119.9
C42 C43 H43 119.9
C43 C44 C45 120.0(2)
C43 C44 H44 120.0
C45 C44 H44 120.0
O4 C45 C47 124.1(2)
O4 C45 C44 115.9(2)
C47 C45 C44 120.0(2)
O4 C46 H46A 109.5
O4 C46 H46B 109.5
H46A C46 H46B 109.5
O4 C46 H46C 109.5
H46A C46 H46C 109.5
H46B C46 H46C 109.5
C48 C47 C45 119.5(2)
C48 C47 H47 120.2
C45 C47 H47 120.2
C47 C48 C42 120.7(2)
C47 C48 H48 119.6
C42 C48 H48 119.6

loop_
_geom_bond_atom_site_label_1
_geom_bond_atom_site_label_2
_geom_bond_distance
Sb1 N2 2.0091(18)
Sb1 N1 2.0203(19)
Sb1 Cl1 2.5129(6)
Sb2 N4 2.0095(18)
Sb2 N3 2.0236(19)
Sb2 Cl2 2.4932(6)
S1 C19 1.718(3)
S1 C20 1.729(2)
S2 C24 1.717(3)
S2 C21 1.735(2)
S3 C36 1.727(3)
S3 C35 1.740(2)
S4 C41 1.724(3)
S4 C38 1.733(2)
O1 C4 1.368(3)
O1 C5 1.426(3)
O2 C13 1.372(3)
O2 C16 1.433(3)
O3 C30 1.370(3)
O3 C31 1.414(3)
O4 C45 1.373(3)
O4 C46 1.426(3)
N1 C8 1.406(3)
N1 C1 1.441(3)
N2 C9 1.396(3)
N2 C10 1.441(3)
N3 C25 1.404(3)
N3 C42 1.444(3)
N4 C26 1.397(3)
N4 C27 1.437(3)
C1 C7 1.379(3)
C1 C2 1.390(3)
C2 C3 1.381(3)
C2 H2 0.9500
C3 C4 1.396(3)
C3 H3 0.9500
C4 C6 1.393(3)
C5 H5A 0.9800
C5 H5B 0.9800
C5 H5C 0.9800
C6 C7 1.385(3)
C6 H6 0.9500
C7 H7 0.9500
C8 C9 1.412(3)
C8 C22 1.427(3)
C9 C17 1.420(3)
C10 C11 1.382(3)
C10 C15 1.394(3)
C11 C12 1.384(3)
C11 H11 0.9500
C12 C13 1.386(3)
C12 H12 0.9500
C13 C14 1.385(3)
C14 C15 1.375(3)
C14 H14 0.9500
C15 H15 0.9500
C16 H16A 0.9800
C16 H16B 0.9800
C16 H16C 0.9800
C17 C20 1.405(3)
C17 C18 1.440(3)
C18 C19 1.356(3)
C18 H18 0.9500
C19 H19 0.9500
C20 C21 1.384(3)
C21 C22 1.410(3)
C22 C23 1.448(3)
C23 C24 1.351(3)
C23 H23 0.9500
C24 H24 0.9500
C25 C26 1.412(3)
C25 C39 1.423(3)
C26 C34 1.428(3)
C27 C28 1.382(3)
C27 C33 1.389(3)
C28 C29 1.381(3)
C28 H28 0.9500
C29 C30 1.383(3)
C29 H29 0.9500
C30 C32 1.390(3)
C31 H31A 0.9800
C31 H31B 0.9800
C31 H31C 0.9800
C32 C33 1.381(3)
C32 H32 0.9500
C33 H33 0.9500
C34 C35 1.398(3)
C34 C37 1.450(3)
C35 C38 1.392(3)
C36 C37 1.353(3)
C36 H36 0.9500
C37 H37 0.9500
C38 C39 1.406(3)
C39 C40 1.449(3)
C40 C41 1.341(3)
C40 H40 0.9500
C41 H41 0.9500
C42 C48 1.386(3)
C42 C43 1.388(3)
C43 C44 1.382(3)
C43 H43 0.9500
C44 C45 1.392(3)
C44 H44 0.9500
C45 C47 1.388(3)
C46 H46A 0.9800
C46 H46B 0.9800
C46 H46C 0.9800
C47 C48 1.385(3)
C47 H47 0.9500
C48 H48 0.9500

loop_
_geom_torsion_atom_site_label_1
_geom_torsion_atom_site_label_2
_geom_torsion_atom_site_label_3
_geom_torsion_atom_site_label_4
_geom_torsion
N2 Sb1 N1 C8 8.42(15)
Cl1 Sb1 N1 C8 -86.99(15)
N2 Sb1 N1 C1 168.38(17)
Cl1 Sb1 N1 C1 72.96(16)
N1 Sb1 N2 C9 -8.41(15)
Cl1 Sb1 N2 C9 83.28(15)
N1 Sb1 N2 C10 -178.95(17)
Cl1 Sb1 N2 C10 -87.26(15)
N4 Sb2 N3 C25 -11.45(14)
Cl2 Sb2 N3 C25 81.41(14)
N4 Sb2 N3 C42 -167.39(17)
Cl2 Sb2 N3 C42 -74.53(15)
N3 Sb2 N4 C26 11.69(15)
Cl2 Sb2 N4 C26 -83.09(15)
N3 Sb2 N4 C27 173.11(17)
Cl2 Sb2 N4 C27 78.34(15)
C8 N1 C1 C7 -115.4(2)
Sb1 N1 C1 C7 86.1(2)
C8 N1 C1 C2 67.5(3)
Sb1 N1 C1 C2 -90.9(2)
C7 C1 C2 C3 2.7(4)
N1 C1 C2 C3 179.7(2)
C1 C2 C3 C4 -0.7(4)
C5 O1 C4 C6 2.3(4)
C5 O1 C4 C3 -177.8(2)
C2 C3 C4 O1 178.1(2)
C2 C3 C4 C6 -2.0(4)
O1 C4 C6 C7 -177.5(2)
C3 C4 C6 C7 2.6(4)
C2 C1 C7 C6 -2.1(4)
N1 C1 C7 C6 -179.2(2)
C4 C6 C7 C1 -0.6(4)
C1 N1 C8 C9 -166.8(2)
Sb1 N1 C8 C9 -7.2(2)
C1 N1 C8 C22 16.6(3)
Sb1 N1 C8 C22 176.16(17)
C10 N2 C9 C8 176.8(2)
Sb1 N2 C9 C8 7.0(2)
C10 N2 C9 C17 -5.1(3)
Sb1 N2 C9 C17 -174.90(17)
N1 C8 C9 N2 0.2(3)
C22 C8 C9 N2 176.98(19)
N1 C8 C9 C17 -178.00(19)
C22 C8 C9 C17 -1.2(3)
C9 N2 C10 C11 96.0(3)
Sb1 N2 C10 C11 -94.5(2)
C9 N2 C10 C15 -88.4(3)
Sb1 N2 C10 C15 81.1(2)
C15 C10 C11 C12 0.7(3)
N2 C10 C11 C12 176.4(2)
C10 C11 C12 C13 0.9(4)
C16 O2 C13 C14 -174.3(2)
C16 O2 C13 C12 5.3(3)
C11 C12 C13 O2 179.8(2)
C11 C12 C13 C14 -0.6(4)
O2 C13 C14 C15 178.4(2)
C12 C13 C14 C15 -1.2(4)
C13 C14 C15 C10 2.8(4)
C11 C10 C15 C14 -2.5(3)
N2 C10 C15 C14 -178.1(2)
N2 C9 C17 C20 -176.2(2)
C8 C9 C17 C20 1.9(3)
N2 C9 C17 C18 4.6(4)
C8 C9 C17 C18 -177.4(2)
C20 C17 C18 C19 0.8(3)
C9 C17 C18 C19 -179.9(2)
C17 C18 C19 S1 0.8(3)
C20 S1 C19 C18 -1.7(2)
C9 C17 C20 C21 -1.4(3)
C18 C17 C20 C21 177.9(2)
C9 C17 C20 S1 178.57(16)
C18 C17 C20 S1 -2.1(2)
C19 S1 C20 C21 -177.8(2)
C19 S1 C20 C17 2.14(19)
C17 C20 C21 C22 0.4(3)
S1 C20 C21 C22 -179.62(18)
C17 C20 C21 S2 -178.94(18)
S1 C20 C21 S2 1.1(3)
C24 S2 C21 C20 -179.8(2)
C24 S2 C21 C22 0.87(19)
C20 C21 C22 C8 0.3(3)
S2 C21 C22 C8 179.68(16)
C20 C21 C22 C23 179.6(2)
S2 C21 C22 C23 -1.0(2)
N1 C8 C22 C21 176.6(2)
C9 C8 C22 C21 0.2(3)
N1 C8 C22 C23 -2.6(4)
C9 C8 C22 C23 -179.0(2)
C21 C22 C23 C24 0.6(3)
C8 C22 C23 C24 179.8(2)
C22 C23 C24 S2 0.1(3)
C21 S2 C24 C23 -0.5(2)
C42 N3 C25 C26 164.82(19)
Sb2 N3 C25 C26 9.5(2)
C42 N3 C25 C39 -17.8(3)
Sb2 N3 C25 C39 -173.09(17)
C27 N4 C26 C25 -169.8(2)
Sb2 N4 C26 C25 -10.0(2)
C27 N4 C26 C34 13.0(3)
Sb2 N4 C26 C34 172.84(17)
N3 C25 C26 N4 0.2(3)
C39 C25 C26 N4 -177.30(19)
N3 C25 C26 C34 177.55(19)
C39 C25 C26 C34 0.0(3)
C26 N4 C27 C28 -116.1(2)
Sb2 N4 C27 C28 84.5(2)
C26 N4 C27 C33 66.9(3)
Sb2 N4 C27 C33 -92.5(2)
C33 C27 C28 C29 -2.0(4)
N4 C27 C28 C29 -179.1(2)
C27 C28 C29 C30 -0.1(4)
C31 O3 C30 C29 167.1(2)
C31 O3 C30 C32 -14.3(4)
C28 C29 C30 O3 -179.8(2)
C28 C29 C30 C32 1.5(4)
O3 C30 C32 C33 -179.2(2)
C29 C30 C32 C33 -0.7(4)
C30 C32 C33 C27 -1.5(4)
C28 C27 C33 C32 2.8(4)
N4 C27 C33 C32 179.8(2)
N4 C26 C34 C35 179.7(2)
C25 C26 C34 C35 2.7(3)
N4 C26 C34 C37 0.8(4)
C25 C26 C34 C37 -176.2(2)
C26 C34 C35 C38 -2.6(3)
C37 C34 C35 C38 176.5(2)
C26 C34 C35 S3 -179.27(16)
C37 C34 C35 S3 -0.2(2)
C36 S3 C35 C38 -176.4(2)
C36 S3 C35 C34 0.04(18)
C35 S3 C36 C37 0.1(2)
S3 C36 C37 C34 -0.3(3)
C35 C34 C37 C36 0.3(3)
C26 C34 C37 C36 179.2(2)
C34 C35 C38 C39 -0.2(3)
S3 C35 C38 C39 175.99(17)
C34 C35 C38 S4 -177.87(17)
S3 C35 C38 S4 -1.7(3)
C41 S4 C38 C35 177.2(2)
C41 S4 C38 C39 -0.65(18)
C35 C38 C39 C25 2.9(3)
S4 C38 C39 C25 -179.15(16)
C35 C38 C39 C40 -177.2(2)
S4 C38 C39 C40 0.8(2)
N3 C25 C39 C38 180.0(2)
C26 C25 C39 C38 -2.8(3)
N3 C25 C39 C40 0.0(4)
C26 C25 C39 C40 177.3(2)
C38 C39 C40 C41 -0.6(3)
C25 C39 C40 C41 179.4(2)
C39 C40 C41 S4 0.1(3)
C38 S4 C41 C40 0.3(2)
C25 N3 C42 C48 -71.0(3)
Sb2 N3 C42 C48 83.1(2)
C25 N3 C42 C43 112.3(2)
Sb2 N3 C42 C43 -93.6(2)
C48 C42 C43 C44 2.1(4)
N3 C42 C43 C44 178.9(2)
C42 C43 C44 C45 0.2(4)
C46 O4 C45 C47 3.2(4)
C46 O4 C45 C44 -176.8(2)
C43 C44 C45 O4 178.0(2)
C43 C44 C45 C47 -2.0(4)
O4 C45 C47 C48 -178.5(2)
C44 C45 C47 C48 1.4(4)
C45 C47 C48 C42 1.0(4)
C43 C42 C48 C47 -2.7(4)
N3 C42 C48 C47 -179.5(2)
